data_8101649
loop_
_publ_author_name
'Barbier, B.'
'Euler, H.'
'Kirfel, A.'
'Sch\"uren, S.'
'Wamhoff, H.'

_publ_section_title
;
Crystal structure of 2-benzyl-3-phenyl-5-phenylimino-\D^3^-1,
2,4-thia-diazoline, C~21~H~17~N~3~S
;
_journal_issue 4
_journal_name_full 'Zeitschrift f\"ur Kristallographie - New Crystal Structures'
_journal_page_first 741
_journal_page_last 742
_journal_volume 213
_journal_year 1998
_chemical_formula_sum 'C21 H17 N3 S'
_chemical_formula_weight 343.44
_chemical_melting_point 428.15
_space_group_IT_number 14
_symmetry_cell_setting monoclinic
_symmetry_space_group_name_Hall '-P 2ybc'
_symmetry_space_group_name_H-M 'P 1 21/c 1'
_cell_angle_alpha 90.00(2)
_cell_angle_beta 98.02(2)
_cell_angle_gamma 89.99(3)
_cell_formula_units_Z 4
_cell_length_a 10.148(2)
_cell_length_b 18.038(6)
_cell_length_c 9.735(3)
_cell_measurement_temperature 293(2)
_cell_volume 1764.6(8)
_diffrn_ambient_temperature 293(2)
_exptl_crystal_density_diffrn 1.293
_refine_ls_R_factor_obs 0.0382
_refine_ls_wR_factor_obs 0.0529
_cod_depositor_comments
;
The following automatic conversions were performed:

'_chemical_melting_point' value '155\/oC' was changed to '428.15' -
it was converted from degrees Celsius(C) to Kelvins(K).

Automatic conversion script
Id: cif_fix_values 1646 2011-03-28 12:23:43Z adriana 
;
_cod_original_sg_symbol_H-M 'P 21/c'
_cod_database_code 8101649

loop_
_symmetry_equiv_pos_as_xyz
'x, y, z'
'-x, y+1/2, -z+1/2'
'-x, -y, -z'
'x, -y-1/2, z-1/2'

loop_
_atom_site_aniso_label
_atom_site_aniso_U_11
_atom_site_aniso_U_22
_atom_site_aniso_U_33
_atom_site_aniso_U_23
_atom_site_aniso_U_13
_atom_site_aniso_U_12
S1 0.0664(6) 0.0535(6) 0.1005(9) 0.0073(7) 0.0376(6) -0.0032(5)
N1 0.052(2) 0.051(2) 0.080(2) -0.002(2) 0.028(2) 0.000(2)
N3 0.055(2) 0.051(2) 0.053(2) 0.003(2) 0.013(2) -0.001(2)
N2 0.049(2) 0.047(2) 0.058(2) 0.004(2) 0.012(2) 0.000(2)
C1 0.044(2) 0.054(3) 0.045(3) 0.004(2) 0.002(2) -0.006(2)
C2 0.044(2) 0.052(3) 0.049(3) 0.002(2) 0.006(2) -0.004(2)
C3 0.045(3) 0.050(3) 0.052(3) 0.001(2) 0.006(2) -0.001(2)
C4 0.058(3) 0.055(3) 0.060(3) -0.010(2) 0.006(2) -0.004(2)
C5 0.080(3) 0.059(3) 0.063(3) -0.014(2) 0.003(2) 0.015(3)
C6 0.106(4) 0.052(3) 0.063(3) -0.003(2) 0.009(3) 0.006(3)
C7 0.089(4) 0.056(3) 0.065(3) -0.002(2) 0.021(2) -0.021(3)
C8 0.050(3) 0.063(3) 0.061(3) 0.002(2) 0.011(2) 0.001(3)
C9 0.043(2) 0.054(3) 0.054(3) -0.001(3) 0.015(2) -0.005(2)
C10 0.054(3) 0.067(3) 0.058(3) -0.008(3) 0.013(2) 0.001(2)
C11 0.069(3) 0.060(4) 0.092(4) -0.018(4) 0.017(3) -0.001(2)
C12 0.081(3) 0.041(3) 0.116(5) 0.001(3) 0.033(3) 0.001(2)
C13 0.089(3) 0.060(3) 0.077(4) 0.019(3) 0.034(2) 0.013(2)
C14 0.072(3) 0.046(3) 0.066(3) -0.002(3) 0.021(2) 0.006(2)
C15 0.054(3) 0.065(3) 0.058(3) 0.000(2) 0.007(2) -0.004(2)
C16 0.045(3) 0.045(2) 0.049(3) -0.002(2) 0.005(3) -0.004(2)
C17 0.056(3) 0.068(3) 0.051(3) -0.001(2) 0.012(3) -0.004(2)
C18 0.064(3) 0.078(3) 0.075(4) 0.003(3) 0.027(3) -0.010(2)
C19 0.049(3) 0.064(3) 0.106(4) -0.012(3) 0.013(4) -0.009(2)
C20 0.063(3) 0.064(3) 0.073(4) -0.021(3) 0.000(3) -0.004(2)
C21 0.056(3) 0.062(3) 0.057(3) -0.003(2) 0.019(3) -0.001(2)

loop_
_atom_site_label
_atom_site_type_symbol
_atom_site_fract_x
_atom_site_fract_y
_atom_site_fract_z
_atom_site_U_iso_or_equiv
_atom_site_thermal_displace_type
_atom_site_occupancy
_atom_site_calc_flag
_atom_site_refinement_flags
_atom_site_disorder_group
S1 S 0.63470(10) 0.27057(5) 0.26059(11) 0.0710(4) Uani 1 d . .
N1 N 0.5915(3) 0.36238(15) 0.2629(3) 0.0593(9) Uani 1 d . .
N3 N 0.8480(2) 0.2491(2) 0.1192(3) 0.0525(8) Uani 1 d . .
N2 N 0.7674(3) 0.3697(2) 0.1403(3) 0.0508(8) Uani 1 d . .
C1 C 0.6749(4) 0.4038(2) 0.1965(3) 0.0479(9) Uani 1 d . .
C2 C 0.7683(3) 0.2942(2) 0.1644(3) 0.0483(10) Uani 1 d . .
C3 C 0.6580(4) 0.4851(2) 0.1814(3) 0.0491(9) Uani 1 d . .
C4 C 0.5349(4) 0.5190(2) 0.1638(3) 0.0577(10) Uani 1 d . .
HC4 H 0.4589(4) 0.4906(2) 0.1671(3) 0.033(9) Uiso 1 calc R .
C5 C 0.5226(5) 0.5945(2) 0.1413(3) 0.0677(11) Uani 1 d . .
HC5 H 0.4389(5) 0.6166(2) 0.1296(3) 0.083(14) Uiso 1 calc R .
C6 C 0.6340(6) 0.6366(2) 0.1362(4) 0.0739(12) Uani 1 d . .
HC6 H 0.6262(6) 0.6874(2) 0.1209(4) 0.075(13) Uiso 1 calc R .
C7 C 0.7571(5) 0.6038(2) 0.1536(4) 0.0689(11) Uani 1 d . .
HC7 H 0.8329(5) 0.6325(2) 0.1507(4) 0.067(12) Uiso 1 calc R .
C8 C 0.7688(4) 0.5283(2) 0.1755(3) 0.0578(10) Uani 1 d . .
HC8 H 0.8525(4) 0.5064(2) 0.1863(3) 0.023(9) Uiso 1 calc R .
C9 C 0.8467(3) 0.1735(2) 0.1553(5) 0.0494(9) Uani 1 d . .
C10 C 0.8513(3) 0.1215(2) 0.0503(5) 0.0589(10) Uani 1 d . .
HC10 H 0.8527(3) 0.1371(2) -0.0405(5) 0.072(14) Uiso 1 calc R .
C11 C 0.8536(3) 0.0467(3) 0.0809(6) 0.0731(12) Uani 1 d . .
HC11 H 0.8551(3) 0.0123(3) 0.0098(6) 0.080(14) Uiso 1 calc R .
C12 C 0.8537(4) 0.0222(2) 0.2141(6) 0.0778(13) Uani 1 d . .
HC12 H 0.8542(4) -0.0282(2) 0.2337(6) 0.088(13) Uiso 1 calc R .
C13 C 0.8531(3) 0.0739(2) 0.3188(5) 0.0732(12) Uani 1 d . .
HC13 H 0.8549(3) 0.0580(2) 0.4100(5) 0.059(11) Uiso 1 calc R .
C14 C 0.8498(3) 0.1485(2) 0.2898(5) 0.0600(11) Uani 1 d . .
HC14 H 0.8497(3) 0.1825(2) 0.3615(5) 0.055(11) Uiso 1 calc R .
C15 C 0.5218(3) 0.3860(2) 0.3778(4) 0.0591(10) Uani 1 d . .
HA15 H 0.5213(3) 0.4397(2) 0.3816(4) 0.063(11) Uiso 1 calc R .
HB15 H 0.5705(3) 0.3681(2) 0.4643(4) 0.067(12) Uiso 1 calc R .
C16 C 0.3809(3) 0.3584(2) 0.3653(4) 0.0467(9) Uani 1 d . .
C17 C 0.3189(4) 0.3538(2) 0.4822(4) 0.0576(10) Uani 1 d . .
HC17 H 0.3660(4) 0.3659(2) 0.5682(4) 0.057(12) Uiso 1 calc R .
C18 C 0.1882(4) 0.3314(2) 0.4737(6) 0.0708(11) Uani 1 d . .
HC18 H 0.1477(4) 0.3289(2) 0.5536(6) 0.082(14) Uiso 1 calc R .
C19 C 0.1184(4) 0.3131(2) 0.3491(6) 0.0727(12) Uani 1 d . .
HC19 H 0.0305(4) 0.2975(2) 0.3440(6) 0.067(12) Uiso 1 calc R .
C20 C 0.1770(4) 0.3174(2) 0.2310(5) 0.0676(11) Uani 1 d . .
HC20 H 0.1290(4) 0.3051(2) 0.1456(5) 0.086(15) Uiso 1 calc R .
C21 C 0.3080(4) 0.3402(2) 0.2394(5) 0.0569(10) Uani 1 d . .
HC21 H 0.3476(4) 0.3433(2) 0.1590(5) 0.052(11) Uiso 1 calc R .

loop_
_geom_bond_atom_site_label_1
_geom_bond_atom_site_label_2
_geom_bond_distance
_geom_bond_site_symmetry_2
_geom_bond_publ_flag
S1 N1 1.714(3) . ?
S1 C2 1.803(3) . ?
N1 C1 1.359(4) . ?
N1 C15 1.468(4) . ?
N3 C2 1.268(3) . ?
N3 C9 1.409(4) . ?
N2 C1 1.304(4) . ?
N2 C2 1.382(4) . ?
C1 C3 1.481(4) . ?
C3 C8 1.377(4) . ?
C3 C4 1.380(4) . ?
C4 C5 1.381(4) . ?
C5 C6 1.370(5) . ?
C6 C7 1.371(5) . ?
C7 C8 1.381(4) . ?
C9 C14 1.381(4) . ?
C9 C10 1.394(4) . ?
C10 C11 1.382(4) . ?
C11 C12 1.370(5) . ?
C12 C13 1.382(4) . ?
C13 C14 1.374(5) . ?
C15 C16 1.503(4) . ?
C16 C17 1.377(4) . ?
C16 C21 1.380(4) . ?
C17 C18 1.378(4) . ?
C18 C19 1.358(4) . ?
C19 C20 1.368(5) . ?
C20 C21 1.383(4) . ?

loop_
_cod_related_entry_id
_cod_related_entry_database
_cod_related_entry_code
1 ChemSpider 2632763
